data_1505293
loop_
_publ_author_name
'Su, Weike'
'Jin, Can'

_publ_section_title
;
 First catalytic and green synthesis of aryl-(Z)-vinyl chlorides and its
 plausible addition-elimination mechanism.
;
_journal_issue 6
_journal_name_full 'Organic letters'
_journal_page_first 993
_journal_page_last 996
_journal_paper_doi 10.1021/ol062991c
_journal_volume 9
_journal_year 2007
_chemical_formula_moiety 'C18 H13 Cl'
_chemical_formula_sum 'C18 H13 Cl'
_chemical_formula_weight 264.73
_chemical_name_systematic
; 
 ? 
;
_space_group_IT_number 9
_symmetry_cell_setting monoclinic
_symmetry_space_group_name_Hall 'C -2yc'
_symmetry_space_group_name_H-M 'C 1 c 1'
_atom_sites_solution_hydrogens geom
_atom_sites_solution_primary direct
_atom_sites_solution_secondary difmap
_audit_creation_method SHELXL-97
_cell_angle_alpha 90.00
_cell_angle_beta 102.961(2)
_cell_angle_gamma 90.00
_cell_formula_units_Z 4
_cell_length_a 28.966(3)
_cell_length_b 6.2068(6)
_cell_length_c 7.5794(7)
_cell_measurement_reflns_used 1782
_cell_measurement_temperature 298(2)
_cell_measurement_theta_max 24.92
_cell_measurement_theta_min 2.72
_cell_volume 1328.0(2)
_computing_cell_refinement 'SAINT (Bruker, 2002)'
_computing_data_collection 'SMART (Bruker, 2002)'
_computing_data_reduction SAINT
_computing_molecular_graphics 'SHELXTL (Bruker, 2002)'
_computing_publication_material SHELXL-97
_computing_structure_refinement 'SHELXL-97 (Sheldrick, 1997)'
_computing_structure_solution 'SHELXS-97 (Sheldrick, 1997)'
_diffrn_ambient_temperature 298(2)
_diffrn_measured_fraction_theta_full 0.996
_diffrn_measured_fraction_theta_max 0.996
_diffrn_measurement_device_type 'Bruker APEX area-detector diffractometer'
_diffrn_measurement_method '\f and \w scan'
_diffrn_radiation_monochromator graphite
_diffrn_radiation_source 'fine-focus sealed tube'
_diffrn_radiation_type MoK\a
_diffrn_radiation_wavelength 0.71073
_diffrn_reflns_av_R_equivalents 0.0143
_diffrn_reflns_av_sigmaI/netI 0.0226
_diffrn_reflns_limit_h_max 26
_diffrn_reflns_limit_h_min -34
_diffrn_reflns_limit_k_max 7
_diffrn_reflns_limit_k_min -6
_diffrn_reflns_limit_l_max 9
_diffrn_reflns_limit_l_min -8
_diffrn_reflns_number 3325
_diffrn_reflns_theta_full 25.19
_diffrn_reflns_theta_max 25.19
_diffrn_reflns_theta_min 1.44
_diffrn_standards_number 0
_exptl_absorpt_coefficient_mu 0.269
_exptl_absorpt_correction_T_max 0.9432
_exptl_absorpt_correction_T_min 0.9209
_exptl_absorpt_correction_type multi-scan
_exptl_absorpt_process_details '(SADABS; Bruker, 2002)'
_exptl_crystal_colour Colorless
_exptl_crystal_density_diffrn 1.324
_exptl_crystal_density_method 'not measured'
_exptl_crystal_description Block
_exptl_crystal_F_000 552
_exptl_crystal_size_max 0.27
_exptl_crystal_size_mid 0.26
_exptl_crystal_size_min 0.18
_refine_diff_density_max 0.134
_refine_diff_density_min -0.247
_refine_diff_density_rms 0.050
_refine_ls_abs_structure_details 'Flack H D (1983), Acta Cryst. A39, 876-881'
_refine_ls_abs_structure_Flack 0.03(7)
_refine_ls_extinction_method none
_refine_ls_goodness_of_fit_ref 1.162
_refine_ls_hydrogen_treatment constr
_refine_ls_matrix_type full
_refine_ls_number_parameters 172
_refine_ls_number_reflns 1786
_refine_ls_number_restraints 0
_refine_ls_restrained_S_all 1.161
_refine_ls_R_factor_all 0.0362
_refine_ls_R_factor_gt 0.0356
_refine_ls_shift/su_max 0.000
_refine_ls_shift/su_mean 0.000
_refine_ls_structure_factor_coef Fsqd
_refine_ls_weighting_details 'calc w=1/[\s^2^(Fo^2^)+(0.0529P)^2^+0.0845P] where P=(Fo^2^+2Fc^2^)/3'
_refine_ls_weighting_scheme calc
_refine_ls_wR_factor_gt 0.0897
_refine_ls_wR_factor_ref 0.0901
_reflns_number_gt 1749
_reflns_number_total 1786
_reflns_threshold_expression I>2\s(I)
_cod_data_source_file ol062991csi20070213_062041.cif
_cod_data_source_block hy1m
_cod_depositor_comments
;
The following automatic conversions were performed:

'_symmetry_cell_setting' value 'Monoclinic' changed to 'monoclinic'
according to /home/saulius/struct/CIF-dictionaries/cif_core.dic
dictionary named 'cif_core.dic' version 2.4.1 from
2010-06-29.

'_exptl_absorpt_correction_type' value 'Multi-scan'
changed to 'multi-scan' according to
/home/saulius/struct/CIF-dictionaries/cif_core.dic dictionary named
'cif_core.dic' version 2.4.1 from 2010-06-29.

Automatic conversion script
Id: cif_fix_values 1715 2011-07-08 13:25:40Z adriana 
;
_cod_original_sg_symbol_H-M 'C c'
_cod_database_code 1505293

loop_
_symmetry_equiv_pos_as_xyz
'x, y, z'
'x, -y, z+1/2'
'x+1/2, y+1/2, z'
'x+1/2, -y+1/2, z+1/2'

loop_
_atom_site_label
_atom_site_type_symbol
_atom_site_fract_x
_atom_site_fract_y
_atom_site_fract_z
_atom_site_U_iso_or_equiv
_atom_site_adp_type
_atom_site_occupancy
_atom_site_symmetry_multiplicity
_atom_site_calc_flag
_atom_site_refinement_flags
Cl1 Cl 0.72744(3) 0.62062(9) 0.27791(11) 0.0648(2) Uani 1 1 d .
C1 C 0.65856(10) 0.0871(4) 0.3689(4) 0.0453(6) Uani 1 1 d .
H1 H 0.6837 -0.0004 0.4240 0.054 Uiso 1 1 calc R
C2 C 0.61403(10) 0.0220(4) 0.3644(4) 0.0457(6) Uani 1 1 d .
H2 H 0.6092 -0.1102 0.4152 0.055 Uiso 1 1 calc R
C3 C 0.57446(10) 0.1491(4) 0.2847(3) 0.0420(6) Uani 1 1 d .
C4 C 0.52735(11) 0.0853(5) 0.2768(4) 0.0524(7) Uani 1 1 d .
H4 H 0.5214 -0.0465 0.3257 0.063 Uiso 1 1 calc R
C5 C 0.49064(11) 0.2143(6) 0.1985(4) 0.0609(8) Uani 1 1 d .
H5 H 0.4597 0.1703 0.1941 0.073 Uiso 1 1 calc R
C6 C 0.49896(11) 0.4125(5) 0.1246(4) 0.0586(8) Uani 1 1 d .
H6 H 0.4734 0.4988 0.0706 0.070 Uiso 1 1 calc R
C7 C 0.54337(11) 0.4805(4) 0.1303(4) 0.0494(7) Uani 1 1 d .
H7 H 0.5482 0.6137 0.0810 0.059 Uiso 1 1 calc R
C8 C 0.58299(10) 0.3517(4) 0.2106(3) 0.0398(6) Uani 1 1 d .
C9 C 0.62997(10) 0.4156(4) 0.2153(3) 0.0394(6) Uani 1 1 d .
H9 H 0.6354 0.5479 0.1660 0.047 Uiso 1 1 calc R
C10 C 0.66820(9) 0.2872(4) 0.2912(3) 0.0371(6) Uani 1 1 d .
C11 C 0.71707(10) 0.3445(4) 0.2888(4) 0.0406(6) Uani 1 1 d .
C12 C 0.75160(9) 0.2062(4) 0.2862(3) 0.0431(6) Uani 1 1 d .
H12 H 0.7423 0.0629 0.2885 0.052 Uiso 1 1 calc R
C13 C 0.80143(9) 0.2325(4) 0.2803(3) 0.0411(6) Uani 1 1 d .
C14 C 0.83019(11) 0.4056(5) 0.3541(4) 0.0507(7) Uani 1 1 d .
H14 H 0.8175 0.5167 0.4108 0.061 Uiso 1 1 calc R
C15 C 0.87691(12) 0.4138(6) 0.3439(4) 0.0596(8) Uani 1 1 d .
H15 H 0.8955 0.5305 0.3934 0.071 Uiso 1 1 calc R
C16 C 0.89654(11) 0.2512(6) 0.2614(4) 0.0599(7) Uani 1 1 d .
H16 H 0.9281 0.2594 0.2533 0.072 Uiso 1 1 calc R
C17 C 0.86963(12) 0.0781(5) 0.1914(4) 0.0602(8) Uani 1 1 d .
H17 H 0.8829 -0.0328 0.1368 0.072 Uiso 1 1 calc R
C18 C 0.82269(11) 0.0671(5) 0.2014(4) 0.0521(7) Uani 1 1 d .
H18 H 0.8048 -0.0528 0.1547 0.062 Uiso 1 1 calc R

loop_
_atom_site_aniso_label
_atom_site_aniso_U_11
_atom_site_aniso_U_22
_atom_site_aniso_U_33
_atom_site_aniso_U_23
_atom_site_aniso_U_13
_atom_site_aniso_U_12
Cl1 0.0541(4) 0.0335(3) 0.1072(6) 0.0084(4) 0.0189(4) -0.0013(3)
C1 0.0509(17) 0.0382(13) 0.0473(14) 0.0060(11) 0.0119(12) 0.0067(12)
C2 0.0521(18) 0.0391(14) 0.0488(15) 0.0105(11) 0.0171(13) -0.0009(12)
C3 0.0460(16) 0.0439(14) 0.0389(13) -0.0020(11) 0.0157(11) -0.0009(11)
C4 0.0530(18) 0.0542(16) 0.0539(16) -0.0015(13) 0.0200(14) -0.0096(14)
C5 0.0435(16) 0.077(2) 0.0647(19) -0.0093(17) 0.0182(15) -0.0056(16)
C6 0.0431(17) 0.074(2) 0.0580(17) 0.0032(15) 0.0098(13) 0.0120(15)
C7 0.0511(18) 0.0491(15) 0.0485(15) 0.0049(12) 0.0125(12) 0.0063(13)
C8 0.0431(15) 0.0430(13) 0.0347(12) -0.0022(10) 0.0119(11) 0.0031(11)
C9 0.0457(16) 0.0337(12) 0.0407(14) 0.0018(10) 0.0138(11) 0.0028(11)
C10 0.0405(14) 0.0351(12) 0.0367(13) 0.0006(10) 0.0108(10) 0.0007(11)
C11 0.0506(18) 0.0330(12) 0.0380(12) 0.0011(10) 0.0092(11) 0.0003(10)
C12 0.0449(15) 0.0351(13) 0.0498(14) -0.0021(11) 0.0119(12) -0.0049(11)
C13 0.0436(15) 0.0417(14) 0.0390(13) 0.0021(10) 0.0110(11) 0.0028(11)
C14 0.0480(18) 0.0511(17) 0.0521(17) -0.0080(13) 0.0090(13) -0.0017(13)
C15 0.0452(18) 0.0658(19) 0.0654(19) -0.0032(15) 0.0075(15) -0.0117(15)
C16 0.0373(15) 0.082(2) 0.0611(17) 0.0002(16) 0.0125(12) 0.0016(16)
C17 0.0525(19) 0.0696(19) 0.0612(18) -0.0098(15) 0.0187(14) 0.0096(16)
C18 0.0453(16) 0.0515(15) 0.0596(17) -0.0111(13) 0.0120(14) -0.0012(13)

loop_
_atom_type_symbol
_atom_type_description
_atom_type_scat_dispersion_real
_atom_type_scat_dispersion_imag
_atom_type_scat_source
C C 0.0033 0.0016 'International Tables Vol C Tables 4.2.6.8 and 6.1.1.4'
H H 0.0000 0.0000 'International Tables Vol C Tables 4.2.6.8 and 6.1.1.4'
Cl Cl 0.1484 0.1585 'International Tables Vol C Tables 4.2.6.8 and 6.1.1.4'

loop_
_geom_angle_atom_site_label_1
_geom_angle_atom_site_label_2
_geom_angle_atom_site_label_3
_geom_angle
C2 C1 C10 121.7(2)
C2 C1 H1 119.1
C10 C1 H1 119.1
C1 C2 C3 121.7(2)
C1 C2 H2 119.2
C3 C2 H2 119.2
C4 C3 C2 123.2(3)
C4 C3 C8 119.0(3)
C2 C3 C8 117.9(2)
C5 C4 C3 120.6(3)
C5 C4 H4 119.7
C3 C4 H4 119.7
C4 C5 C6 120.5(3)
C4 C5 H5 119.8
C6 C5 H5 119.8
C7 C6 C5 120.9(3)
C7 C6 H6 119.5
C5 C6 H6 119.5
C6 C7 C8 120.8(3)
C6 C7 H7 119.6
C8 C7 H7 119.6
C9 C8 C7 122.4(2)
C9 C8 C3 119.4(2)
C7 C8 C3 118.2(2)
C10 C9 C8 121.8(2)
C10 C9 H9 119.1
C8 C9 H9 119.1
C9 C10 C1 117.4(2)
C9 C10 C11 122.8(2)
C1 C10 C11 119.7(2)
C12 C11 C10 125.4(2)
C12 C11 Cl1 119.9(2)
C10 C11 Cl1 114.61(18)
C11 C12 C13 133.1(2)
C11 C12 H12 113.5
C13 C12 H12 113.5
C14 C13 C18 117.1(3)
C14 C13 C12 125.3(2)
C18 C13 C12 117.6(2)
C15 C14 C13 120.8(3)
C15 C14 H14 119.6
C13 C14 H14 119.6
C14 C15 C16 120.8(3)
C14 C15 H15 119.6
C16 C15 H15 119.6
C17 C16 C15 119.8(3)
C17 C16 H16 120.1
C15 C16 H16 120.1
C16 C17 C18 120.1(3)
C16 C17 H17 119.9
C18 C17 H17 119.9
C17 C18 C13 121.4(3)
C17 C18 H18 119.3
C13 C18 H18 119.3

loop_
_geom_bond_atom_site_label_1
_geom_bond_atom_site_label_2
_geom_bond_distance
Cl1 C11 1.745(2)
C1 C2 1.345(4)
C1 C10 1.429(3)
C1 H1 0.9300
C2 C3 1.411(4)
C2 H2 0.9300
C3 C4 1.409(4)
C3 C8 1.421(3)
C4 C5 1.357(5)
C4 H4 0.9300
C5 C6 1.395(4)
C5 H5 0.9300
C6 C7 1.345(4)
C6 H6 0.9300
C7 C8 1.419(4)
C7 H7 0.9300
C8 C9 1.410(4)
C9 C10 1.381(4)
C9 H9 0.9300
C10 C11 1.464(4)
C11 C12 1.322(4)
C12 C13 1.463(4)
C12 H12 0.9300
C13 C14 1.397(4)
C13 C18 1.399(4)
C14 C15 1.374(5)
C14 H14 0.9300
C15 C16 1.376(4)
C15 H15 0.9300
C16 C17 1.363(5)
C16 H16 0.9300
C17 C18 1.380(5)
C17 H17 0.9300
C18 H18 0.9300

loop_
_geom_torsion_atom_site_label_1
_geom_torsion_atom_site_label_2
_geom_torsion_atom_site_label_3
_geom_torsion_atom_site_label_4
_geom_torsion
C10 C1 C2 C3 -0.8(4)
C1 C2 C3 C4 179.6(3)
C1 C2 C3 C8 -0.9(4)
C2 C3 C4 C5 180.0(3)
C8 C3 C4 C5 0.5(4)
C3 C4 C5 C6 0.0(4)
C4 C5 C6 C7 -0.5(5)
C5 C6 C7 C8 0.5(4)
C6 C7 C8 C9 178.5(3)
C6 C7 C8 C3 0.0(4)
C4 C3 C8 C9 -179.0(3)
C2 C3 C8 C9 1.5(3)
C4 C3 C8 C7 -0.4(3)
C2 C3 C8 C7 -180.0(3)
C7 C8 C9 C10 -178.9(2)
C3 C8 C9 C10 -0.4(4)
C8 C9 C10 C1 -1.2(4)
C8 C9 C10 C11 176.5(2)
C2 C1 C10 C9 1.8(4)
C2 C1 C10 C11 -176.0(3)
C9 C10 C11 C12 -150.0(3)
C1 C10 C11 C12 27.6(4)
C9 C10 C11 Cl1 26.8(3)
C1 C10 C11 Cl1 -155.5(2)
C10 C11 C12 C13 178.7(3)
Cl1 C11 C12 C13 2.0(4)
C11 C12 C13 C14 30.4(4)
C11 C12 C13 C18 -152.5(3)
C18 C13 C14 C15 1.8(4)
C12 C13 C14 C15 179.0(3)
C13 C14 C15 C16 -0.2(5)
C14 C15 C16 C17 -1.1(5)
C15 C16 C17 C18 0.8(5)
C16 C17 C18 C13 0.9(5)
C14 C13 C18 C17 -2.2(4)
C12 C13 C18 C17 -179.5(3)

loop_
_cod_related_entry_id
_cod_related_entry_database
_cod_related_entry_code
1 ChemSpider 21199608
